data_2208784
loop_
_publ_author_name
'Hai-Yan Liu'
'Hua Wu'
'Jian-Fang Ma'

_publ_section_title
;Aqua(8-hydroxy-7-iodoquinoline-5-sulfonato-\k^2^<i>N</i>,<i>O</i>^8^)silver(I)
 dihydrate
;
_journal_coeditor_code AT2027
_journal_issue 5
_journal_name_full 'Acta Crystallographica Section E'
_journal_page_first m1036
_journal_page_last m1037
_journal_paper_doi 10.1107/S1600536806012943
_journal_volume 62
_journal_year 2006
_chemical_formula_iupac '[Ag (C9 H5 I N O4 S) (H2 O)] , 2H2 O'
_chemical_formula_moiety 'C9 H7 Ag I N O5 S , 2H2 O'
_chemical_formula_sum 'C9 H11 Ag I N O7 S'
_chemical_formula_weight 512.02
_chemical_name_systematic
;
Aqua(8-hydroxy-7-iodoquinoline-5-sulfonato-\k^2^N,O^8^)silver(I)
dihydrate
;
_space_group_IT_number 14
_symmetry_cell_setting monoclinic
_symmetry_space_group_name_Hall '-P 2yn'
_symmetry_space_group_name_H-M 'P 1 21/n 1'
_atom_sites_solution_hydrogens geom
_atom_sites_solution_primary direct
_atom_sites_solution_secondary difmap
_audit_creation_method SHELXL97
_cell_angle_alpha 90.00
_cell_angle_beta 107.94(3)
_cell_angle_gamma 90.00
_cell_formula_units_Z 4
_cell_length_a 12.525(3)
_cell_length_b 7.8707(16)
_cell_length_c 15.427(3)
_cell_measurement_reflns_used all
_cell_measurement_temperature 293(2)
_cell_measurement_theta_max 27.5
_cell_measurement_theta_min 3.1
_cell_volume 1446.9(6)
_computing_cell_refinement PROCESS-AUTO
_computing_data_collection 'PROCESS-AUTO (Rigaku, 1998)'
_computing_data_reduction PROCESS-AUTO
_computing_molecular_graphics 'SHELXTL-Plus (Sheldrick, 1990)'
_computing_publication_material SHELXTL-Plus
_computing_structure_refinement 'SHELXL97 (Sheldrick, 1997)'
_computing_structure_solution 'SHELXS97 (Sheldrick, 1997)'
_diffrn_ambient_temperature 293(2)
_diffrn_detector_area_resol_mean 10.0
_diffrn_measured_fraction_theta_full 0.998
_diffrn_measured_fraction_theta_max 0.995
_diffrn_measurement_device_type 'Rigaku R-AXIS RAPID'
_diffrn_measurement_method \w
_diffrn_radiation_monochromator graphite
_diffrn_radiation_source 'fine-focus sealed tube'
_diffrn_radiation_type MoK\a
_diffrn_radiation_wavelength 0.71073
_diffrn_reflns_av_R_equivalents 0.0297
_diffrn_reflns_av_sigmaI/netI 0.0237
_diffrn_reflns_limit_h_max 16
_diffrn_reflns_limit_h_min -16
_diffrn_reflns_limit_k_max 10
_diffrn_reflns_limit_k_min -9
_diffrn_reflns_limit_l_max 19
_diffrn_reflns_limit_l_min -19
_diffrn_reflns_number 13669
_diffrn_reflns_theta_full 25.00
_diffrn_reflns_theta_max 27.46
_diffrn_reflns_theta_min 3.10
_diffrn_standards_number 0
_exptl_absorpt_coefficient_mu 3.699
_exptl_absorpt_correction_T_max 0.695
_exptl_absorpt_correction_T_min 0.687
_exptl_absorpt_correction_type multi-scan
_exptl_absorpt_process_details '(ABSCOR; Higashi, 1995)'
_exptl_crystal_colour yellow
_exptl_crystal_density_diffrn 2.351
_exptl_crystal_density_method 'not measured'
_exptl_crystal_description block
_exptl_crystal_F_000 976
_exptl_crystal_size_max 0.1
_exptl_crystal_size_mid 0.1
_exptl_crystal_size_min 0.1
_refine_diff_density_max 1.446
_refine_diff_density_min -0.917
_refine_ls_extinction_method none
_refine_ls_goodness_of_fit_ref 1.048
_refine_ls_hydrogen_treatment mixed
_refine_ls_matrix_type full
_refine_ls_number_parameters 206
_refine_ls_number_reflns 3298
_refine_ls_number_restraints 6
_refine_ls_restrained_S_all 1.051
_refine_ls_R_factor_all 0.0369
_refine_ls_R_factor_gt 0.0285
_refine_ls_shift/su_max 0.001
_refine_ls_shift/su_mean 0.000
_refine_ls_structure_factor_coef Fsqd
_refine_ls_weighting_details 'calc w = 1/[\s^2^(Fo^2^)+(0.0279P)^2^+2.8345P] where P=(Fo^2^+2Fc^2^)/3'
_refine_ls_weighting_scheme calc
_refine_ls_wR_factor_gt 0.0640
_refine_ls_wR_factor_ref 0.0675
_reflns_number_gt 2805
_reflns_number_total 3298
_reflns_threshold_expression I>2\s(I)
_cod_data_source_file at2027.cif
_cod_data_source_block I
_cod_depositor_comments
;
The following automatic conversions were performed:
'_symmetry_cell_setting' value 'Monoclinic' changed to 'monoclinic'
according to '/home/saulius/struct/CIF-dictionaries/cif_core.dic'
dictionary named 'cif_core.dic' version 2.4.1 from 2010-06-29.

Automatic conversion script
Id: cif_fix_enum 1527 2010-12-29 10:47:43Z saulius 

The following automatic conversions were performed:

'_chemical_melting_point' value 'not measured' was changed to '?' -
the value is undefined or not given.

Automatic conversion script
Id: cif_fix_values 1646 2011-03-28 12:23:43Z adriana 

The following automatic conversions were performed:

'_chemical_melting_point' value 'not measured' was changed to '?' -
the value is undefined or not given.

'_symmetry_cell_setting' value
'Monoclinic' changed to 'monoclinic' according to
/home/saulius/struct/CIF-dictionaries/cif_core.dic dictionary named
'cif_core.dic' version 2.4.1 from 2010-06-29.

Automatic conversion script
Id: cif_fix_values 1715 2011-07-08 13:25:40Z adriana 
;
_cod_original_cell_volume 1446.8(5)
_cod_original_sg_symbol_H-M P21/n
_cod_database_code 2208784
_cod_database_fobs_code 2208784

loop_
_symmetry_equiv_pos_as_xyz
'x, y, z'
'-x+1/2, y+1/2, -z+1/2'
'-x, -y, -z'
'x-1/2, -y-1/2, z-1/2'

loop_
_atom_site_type_symbol
_atom_site_label
_atom_site_fract_x
_atom_site_fract_y
_atom_site_fract_z
_atom_site_U_iso_or_equiv
_atom_site_adp_type
_atom_site_calc_flag
_atom_site_refinement_flags
_atom_site_occupancy
Ag Ag1 0.53867(3) 0.80026(4) 0.368596(19) 0.04140(10) Uani d . 1
C C5 0.4873(3) 0.6337(4) 0.7014(2) 0.0235(7) Uani d . 1
C C6 0.5893(3) 0.5556(4) 0.7145(2) 0.0253(7) Uani d . 1
H H2 0.6214 0.4949 0.7679 0.030 Uiso calc R 1
C C7 0.6453(3) 0.5654(4) 0.6498(2) 0.0249(7) Uani d . 1
C C8 0.6017(3) 0.6475(4) 0.5655(2) 0.0252(7) Uani d . 1
C C9 0.4930(3) 0.7299(4) 0.5518(2) 0.0228(7) Uani d . 1
C C10 0.4373(3) 0.7270(4) 0.6195(2) 0.0239(7) Uani d . 1
C C4 0.3357(3) 0.8203(4) 0.6003(2) 0.0283(7) Uani d . 1
H H7 0.2969 0.8242 0.6429 0.034 Uiso calc R 1
C C3 0.2947(3) 0.9043(5) 0.5195(3) 0.0333(8) Uani d . 1
H H8 0.2289 0.9673 0.5071 0.040 Uiso calc R 1
C C2 0.3525(3) 0.8948(5) 0.4556(2) 0.0322(8) Uani d . 1
H H013 0.3222 0.9487 0.3998 0.039 Uiso calc R 1
N N1 0.4483(2) 0.8127(4) 0.47078(18) 0.0267(6) Uani d . 1
O O1 0.4968(2) 0.5199(4) 0.86085(17) 0.0370(6) Uani d . 1
O O2 0.3152(2) 0.5356(4) 0.74765(19) 0.0443(7) Uani d . 1
O O3 0.4099(3) 0.7932(4) 0.81649(19) 0.0496(8) Uani d . 1
O O4 0.6505(2) 0.6551(4) 0.50446(18) 0.0367(6) Uani d D 1
O OW1 0.5880(3) 0.8336(5) 0.2479(2) 0.0561(9) Uani d D 1
O OW2 0.4721(3) 0.2554(4) 0.9800(2) 0.0421(7) Uani d . 1
O OW3 0.8186(3) 0.5390(5) 0.4438(2) 0.0543(8) Uani d D 1
S S1 0.42209(8) 0.62064(12) 0.78738(5) 0.02805(19) Uani d . 1
I I1 0.80570(2) 0.45896(4) 0.681138(17) 0.04083(9) Uani d . 1
H H1A 0.585(4) 0.752(6) 0.202(3) 0.061 Uiso d D 1
H H2A 0.587(4) 0.948(5) 0.224(3) 0.061 Uiso d D 1
H H1O 0.698(4) 0.589(6) 0.494(3) 0.061 Uiso d D 1
H H1B 0.480(4) 0.311(7) 1.027(3) 0.059(16) Uiso d D 1
H H2B 0.481(4) 0.322(6) 0.947(3) 0.047(15) Uiso d D 1
H H1C 0.848(4) 0.436(5) 0.467(3) 0.066(17) Uiso d D 1
H H2C 0.786(5) 0.542(7) 0.381(2) 0.075(19) Uiso d D 1

loop_
_atom_site_aniso_label
_atom_site_aniso_U_11
_atom_site_aniso_U_22
_atom_site_aniso_U_33
_atom_site_aniso_U_12
_atom_site_aniso_U_13
_atom_site_aniso_U_23
Ag1 0.0534(2) 0.04877(19) 0.02922(15) -0.00273(15) 0.02329(14) 0.00342(13)
C5 0.0260(17) 0.0250(16) 0.0224(15) -0.0038(14) 0.0116(13) -0.0028(13)
C6 0.0310(18) 0.0236(17) 0.0222(15) -0.0018(14) 0.0095(13) -0.0008(13)
C7 0.0187(15) 0.0287(18) 0.0280(16) 0.0010(13) 0.0082(13) -0.0016(13)
C8 0.0276(17) 0.0261(17) 0.0255(16) -0.0037(14) 0.0136(13) -0.0046(13)
C9 0.0268(17) 0.0207(16) 0.0226(15) -0.0036(13) 0.0101(13) -0.0013(12)
C10 0.0249(17) 0.0277(17) 0.0196(15) -0.0039(14) 0.0075(12) -0.0027(13)
C4 0.0249(17) 0.0318(19) 0.0311(17) -0.0015(14) 0.0128(14) -0.0001(14)
C3 0.0264(18) 0.035(2) 0.0384(19) 0.0020(15) 0.0091(15) 0.0032(16)
C2 0.0317(19) 0.035(2) 0.0265(17) -0.0017(16) 0.0048(14) 0.0074(15)
N1 0.0278(15) 0.0295(15) 0.0231(14) -0.0038(12) 0.0082(11) 0.0010(11)
O1 0.0430(16) 0.0452(16) 0.0263(12) 0.0043(13) 0.0159(11) 0.0083(11)
O2 0.0323(15) 0.068(2) 0.0379(15) -0.0069(14) 0.0184(12) 0.0030(14)
O3 0.084(2) 0.0368(16) 0.0399(16) 0.0130(16) 0.0374(16) -0.0027(12)
O4 0.0358(15) 0.0481(17) 0.0346(14) 0.0101(13) 0.0231(12) 0.0048(12)
OW1 0.078(2) 0.055(2) 0.0451(18) -0.0019(18) 0.0333(17) -0.0005(15)
OW2 0.0564(19) 0.0408(17) 0.0299(15) -0.0044(14) 0.0144(14) 0.0000(14)
OW3 0.057(2) 0.057(2) 0.055(2) 0.0078(17) 0.0267(17) 0.0095(17)
S1 0.0330(5) 0.0330(5) 0.0229(4) 0.0024(4) 0.0154(3) 0.0012(3)
I1 0.02819(13) 0.05598(18) 0.03857(15) 0.01230(12) 0.01064(10) 0.00364(12)

loop_
_atom_type_symbol
_atom_type_description
_atom_type_scat_dispersion_real
_atom_type_scat_dispersion_imag
_atom_type_scat_source
C C 0.0033 0.0016 'International Tables Vol C Tables 4.2.6.8 and 6.1.1.4'
H H 0.0000 0.0000 'International Tables Vol C Tables 4.2.6.8 and 6.1.1.4'
N N 0.0061 0.0033 'International Tables Vol C Tables 4.2.6.8 and 6.1.1.4'
O O 0.0106 0.0060 'International Tables Vol C Tables 4.2.6.8 and 6.1.1.4'
S S 0.1246 0.1234 'International Tables Vol C Tables 4.2.6.8 and 6.1.1.4'
Ag Ag -0.8971 1.1015 'International Tables Vol C Tables 4.2.6.8 and 6.1.1.4'
I I -0.4742 1.8119 'International Tables Vol C Tables 4.2.6.8 and 6.1.1.4'

loop_
_geom_angle_atom_site_label_1
_geom_angle_atom_site_label_2
_geom_angle_atom_site_label_3
_geom_angle
OW1 Ag1 N1 163.68(13)
OW1 Ag1 O4 124.32(12)
N1 Ag1 O4 71.93(10)
C6 C5 C10 119.6(3)
C6 C5 S1 119.3(3)
C10 C5 S1 121.1(3)
C5 C6 C7 121.5(3)
C5 C6 H2 119.3
C7 C6 H2 119.3
C6 C7 C8 123.6(3)
C6 C7 I1 118.3(2)
C8 C7 I1 118.0(2)
O4 C8 C7 124.7(3)
O4 C8 C9 120.7(3)
C7 C8 C9 114.6(3)
N1 C9 C10 121.5(3)
N1 C9 C8 116.3(3)
C10 C9 C8 122.2(3)
C4 C10 C9 116.7(3)
C4 C10 C5 124.9(3)
C9 C10 C5 118.4(3)
C3 C4 C10 120.1(3)
C3 C4 H7 119.9
C10 C4 H7 119.9
C4 C3 C2 119.3(4)
C4 C3 H8 120.3
C2 C3 H8 120.3
N1 C2 C3 123.0(3)
N1 C2 H013 118.5
C3 C2 H013 118.5
C2 N1 C9 119.3(3)
C2 N1 Ag1 122.3(2)
C9 N1 Ag1 118.4(2)
C8 O4 Ag1 112.4(2)
C8 O4 H1O 130(3)
Ag1 O4 H1O 112(3)
Ag1 OW1 H1A 128(3)
Ag1 OW1 H2A 118(3)
H1A OW1 H2A 110(4)
H1B OW2 H2B 103(4)
H1C OW3 H2C 115(5)
O2 S1 O3 113.0(2)
O2 S1 O1 111.35(18)
O3 S1 O1 111.74(18)
O2 S1 C5 106.87(16)
O3 S1 C5 107.18(17)
O1 S1 C5 106.29(16)

loop_
_geom_bond_atom_site_label_1
_geom_bond_atom_site_label_2
_geom_bond_distance
Ag1 OW1 2.151(3)
Ag1 N1 2.208(3)
Ag1 O4 2.419(3)
C5 C6 1.375(5)
C5 C10 1.429(5)
C5 S1 1.761(3)
C6 C7 1.388(4)
C6 H2 0.9300
C7 C8 1.404(5)
C7 I1 2.091(3)
C8 O4 1.271(4)
C8 C9 1.464(5)
C9 N1 1.368(4)
C9 C10 1.424(4)
C10 C4 1.419(5)
C4 C3 1.364(5)
C4 H7 0.9300
C3 C2 1.392(5)
C3 H8 0.9300
C2 N1 1.318(5)
C2 H013 0.9300
O1 S1 1.462(3)
O2 S1 1.453(3)
O3 S1 1.453(3)
O4 H1O 0.85(3)
OW1 H1A 0.95(3)
OW1 H2A 0.97(3)
OW2 H1B 0.83(5)
OW2 H2B 0.76(5)
OW3 H1C 0.92(3)
OW3 H2C 0.93(3)

loop_
_geom_hbond_atom_site_label_D
_geom_hbond_atom_site_label_H
_geom_hbond_atom_site_label_A
_geom_hbond_site_symmetry_A
_geom_hbond_distance_DH
_geom_hbond_distance_HA
_geom_hbond_distance_DA
_geom_hbond_angle_DHA
O4 H1O OW3 . 0.85(3) 1.93(4) 2.713(4) 153(5)
OW2 H2B O1 . 0.76(5) 2.10(5) 2.855(4) 175(5)
OW3 H2C O2 3_666 0.93(3) 2.09(4) 2.971(5) 158(5)

loop_
_geom_torsion_atom_site_label_1
_geom_torsion_atom_site_label_2
_geom_torsion_atom_site_label_3
_geom_torsion_atom_site_label_4
_geom_torsion
C10 C5 C6 C7 0.1(5)
S1 C5 C6 C7 -178.5(3)
C5 C6 C7 C8 -2.9(5)
C5 C6 C7 I1 175.1(3)
C6 C7 C8 O4 -178.5(3)
I1 C7 C8 O4 3.5(5)
C6 C7 C8 C9 2.5(5)
I1 C7 C8 C9 -175.4(2)
O4 C8 C9 N1 0.4(5)
C7 C8 C9 N1 179.4(3)
O4 C8 C9 C10 -178.6(3)
C7 C8 C9 C10 0.4(5)
N1 C9 C10 C4 -2.7(5)
C8 C9 C10 C4 176.3(3)
N1 C9 C10 C5 178.1(3)
C8 C9 C10 C5 -2.9(5)
C6 C5 C10 C4 -176.5(3)
S1 C5 C10 C4 2.1(5)
C6 C5 C10 C9 2.7(5)
S1 C5 C10 C9 -178.8(2)
C9 C10 C4 C3 1.3(5)
C5 C10 C4 C3 -179.6(3)
C10 C4 C3 C2 1.2(6)
C4 C3 C2 N1 -2.6(6)
C3 C2 N1 C9 1.2(6)
C3 C2 N1 Ag1 -179.8(3)
C10 C9 N1 C2 1.5(5)
C8 C9 N1 C2 -177.5(3)
C10 C9 N1 Ag1 -177.6(2)
C8 C9 N1 Ag1 3.4(4)
OW1 Ag1 N1 C2 2.4(6)
O4 Ag1 N1 C2 177.3(3)
OW1 Ag1 N1 C9 -178.6(4)
O4 Ag1 N1 C9 -3.7(2)
C7 C8 O4 Ag1 177.6(3)
C9 C8 O4 Ag1 -3.5(4)
OW1 Ag1 O4 C8 -178.0(2)
N1 Ag1 O4 C8 3.8(2)
C6 C5 S1 O2 -119.2(3)
C10 C5 S1 O2 62.2(3)
C6 C5 S1 O3 119.4(3)
C10 C5 S1 O3 -59.2(3)
C6 C5 S1 O1 -0.2(3)
C10 C5 S1 O1 -178.8(3)
